data_7060534
loop_
_publ_author_name
'Kortus, D.'
'Eigner, V.'
'Lhot\'ak, P.'

_publ_section_title
;
 Regio- and stereoselectivity of spirodienone formation in
 2,14-dithiacalix[4]arene
;
_journal_issue 19
_journal_name_full 'New Journal of Chemistry'
_journal_page_first 8563
_journal_page_last 8571
_journal_paper_doi 10.1039/D1NJ01257F
_journal_volume 45
_journal_year 2021
_chemical_formula_moiety 'C42 H50 O4 S2, C H Cl3, C2 H3 N'
_chemical_formula_sum 'C45 H54 Cl3 N O4 S2'
_chemical_formula_weight 843.40
_space_group_IT_number 2
_space_group_name_Hall '-P 1'
_space_group_name_H-M_alt 'P -1'
_symmetry_cell_setting triclinic
_symmetry_space_group_name_Hall '-P 1'
_symmetry_space_group_name_H-M 'P -1'
_atom_sites_solution_hydrogens difmap
_atom_sites_solution_primary other
_atom_sites_solution_secondary difmap
_audit_update_record
;
2021-03-09 deposited with the CCDC.	2021-04-05 downloaded from the CCDC.
;
_cell_angle_alpha 81.7910(14)
_cell_angle_beta 89.8885(13)
_cell_angle_gamma 67.4880(12)
_cell_formula_units_Z 2
_cell_length_a 12.5766(4)
_cell_length_b 13.5696(4)
_cell_length_c 13.9792(4)
_cell_measurement_reflns_used 206
_cell_measurement_temperature 180
_cell_measurement_theta_max 56.35
_cell_measurement_theta_min 12.24
_cell_volume 2177.68(12)
_computing_cell_refinement 'Apex3 (Bruker AXS, 2015)'
_computing_data_collection 'Apex3 (Bruker AXS, 2015)'
_computing_data_reduction 'Apex3 (Bruker AXS, 2015)'
_computing_molecular_graphics 'CAMERON (Watkin et al., 1996)'
_computing_publication_material 'CRYSTALS (Betteridge et al., 2003)'
_computing_structure_refinement 'CRYSTALS (Betteridge et al., 2003)'
_computing_structure_solution 'Superflip (Palatinus & Chapuis, 2007)'
_diffrn_ambient_pressure 101
_diffrn_ambient_temperature 180
_diffrn_measured_fraction_theta_full 0.998
_diffrn_measured_fraction_theta_max 0.998
_diffrn_measurement_device Area
_diffrn_measurement_device_type 'Bruker Kappa Apex3'
_diffrn_measurement_method '\f & \w scans'
_diffrn_radiation_monochromator graphite
_diffrn_radiation_type 'Cu K\a'
_diffrn_radiation_wavelength 1.54180
_diffrn_reflns_av_R_equivalents 0.036
_diffrn_reflns_av_unetI/netI 0.049
_diffrn_reflns_limit_h_max 15
_diffrn_reflns_limit_h_min -15
_diffrn_reflns_limit_k_max 16
_diffrn_reflns_limit_k_min -16
_diffrn_reflns_limit_l_max 16
_diffrn_reflns_limit_l_min -16
_diffrn_reflns_number 80210
_diffrn_reflns_theta_full 68.338
_diffrn_reflns_theta_max 68.338
_diffrn_reflns_theta_min 3.568
_diffrn_standards_number 0
_exptl_absorpt_coefficient_mu 3.134
_exptl_absorpt_correction_T_max 0.64
_exptl_absorpt_correction_T_min 0.53
_exptl_absorpt_correction_type multi-scan
_exptl_absorpt_process_details 'SADABS (Siemens, 1996)'
_exptl_crystal_colour colorless
_exptl_crystal_density_diffrn 1.286
_exptl_crystal_density_meas ?
_exptl_crystal_density_method 'not measured'
_exptl_crystal_description prism
_exptl_crystal_F_000 891.986
_exptl_crystal_size_max 0.293
_exptl_crystal_size_mid 0.255
_exptl_crystal_size_min 0.142
_refine_diff_density_max 1.06
_refine_diff_density_min -0.99
_refine_ls_extinction_method None
_refine_ls_goodness_of_fit_ref 0.9828
_refine_ls_hydrogen_treatment mixed
_refine_ls_matrix_type full
_refine_ls_number_parameters 546
_refine_ls_number_reflns 7965
_refine_ls_number_restraints 61
_refine_ls_R_factor_all 0.0610
_refine_ls_R_factor_gt 0.0573
_refine_ls_shift/su_max 0.0069543
_refine_ls_shift/su_mean 0.0001992
_refine_ls_structure_factor_coef Fsqd
_refine_ls_weighting_details
;
 Method= Modified Sheldrick 
 w=1/[\s^2^(F^2^) + ( 0.11P)^2^ + 2.60P] 
 ,where P=(max(Fo^2^,0) + 2Fc^2^)/3 
;
_refine_ls_weighting_scheme calc
_refine_ls_wR_factor_all 0.1683
_refine_ls_wR_factor_gt 0.1635
_refine_ls_wR_factor_ref 0.1683
_reflns_limit_h_max 15
_reflns_limit_h_min -15
_reflns_limit_k_max 16
_reflns_limit_k_min -16
_reflns_limit_l_max 16
_reflns_limit_l_min 0
_reflns_number_gt 7188
_reflns_number_total 7965
_reflns_threshold_expression I>2.0\s(I)
_oxford_diffrn_Wilson_B_factor 2.45
_oxford_diffrn_Wilson_scale 40.57
_oxford_refine_ls_r_factor_ref 0.0610
_oxford_refine_ls_scale 0.19150(17)
_oxford_reflns_number_all 7965
_cod_data_source_file d1nj01257f2.cif
_cod_data_source_block 8
_cod_depositor_comments
;
The following automatic conversions were performed:

data item '_exptl_crystal_density_meas' value 'not measured' was
changed to '?' -- the value is perceived as not measured.

Automatic conversion script
Id: cif_fix_values 7556 2019-12-06 15:28:31Z antanas 

 Adding full bibliography for 7060531--7060535.cif.
;
_cod_original_sg_symbol_Hall '-P 1 '
_cod_original_sg_symbol_H-M 'P -1 '
_cod_original_formula_sum 'C45 H54 Cl3 N1 O4 S2'
_cod_database_code 7060534
_oxford_refine_reflns_threshold_expression I>-3.0\s(I)
_oxford_refine_ls_r_factor_all 0.0610
_oxford_refine_ls_wr_factor_all 0.1683

loop_
_symmetry_equiv_pos_as_xyz
x,y,z
-x,-y,-z

loop_
_atom_site_label
_atom_site_type_symbol
_atom_site_fract_x
_atom_site_fract_y
_atom_site_fract_z
_atom_site_U_iso_or_equiv
_atom_site_occupancy
_atom_site_adp_type
_atom_site_refinement_flags_posn
_atom_site_refinement_flags_adp
_atom_site_refinement_flags_occupancy
_atom_site_disorder_assembly
_atom_site_disorder_group
_atom_site_attached_hydrogens
C1 C 0.2996(2) 0.33026(19) 0.34803(18) 0.0258 1.0000 Uani . . . . . .
C2 C 0.2328(2) 0.39259(19) 0.42636(18) 0.0266 1.0000 Uani . . . . . .
C3 C 0.1068(2) 0.45614(19) 0.39559(17) 0.0252 1.0000 Uani . . . . . .
C4 C 0.0699(2) 0.56117(19) 0.34581(18) 0.0281 1.0000 Uani . . . . . .
C5 C -0.0430(2) 0.62022(19) 0.30803(18) 0.0293 1.0000 Uani . . . . . .
C6 C -0.1212(2) 0.5703(2) 0.32137(19) 0.0306 1.0000 Uani . . . . . .
C7 C -0.0876(2) 0.46690(19) 0.37404(18) 0.0271 1.0000 Uani . . . . . .
C8 C 0.0244(2) 0.41168(18) 0.41163(17) 0.0242 1.0000 Uani . . . . . .
O9 O 0.05578(14) 0.31057(13) 0.46828(12) 0.0272 1.0000 Uani . . . . . .
C10 C 0.0163(2) 0.23852(19) 0.43460(16) 0.0239 1.0000 Uani . . . . . .
C11 C -0.0927(2) 0.26944(19) 0.38973(17) 0.0247 1.0000 Uani . . . . . .
C12 C -0.1220(2) 0.19258(19) 0.34960(17) 0.0249 1.0000 Uani . . . . . .
C13 C -0.0387(2) 0.08685(19) 0.36244(17) 0.0247 1.0000 Uani . . . . . .
C14 C 0.0680(2) 0.05416(18) 0.41153(16) 0.0235 1.0000 Uani . . . . . .
C15 C 0.1580(2) -0.05979(18) 0.41689(17) 0.0257 1.0000 Uani . . . . . .
C16 C 0.2471(2) -0.06089(18) 0.34279(17) 0.0246 1.0000 Uani . . . . . .
C17 C 0.2247(2) -0.06730(19) 0.24694(17) 0.0262 1.0000 Uani . . . . . .
C18 C 0.2969(2) -0.05809(19) 0.17329(18) 0.0285 1.0000 Uani . . . . . .
C19 C 0.3908(2) -0.0343(2) 0.19805(18) 0.0286 1.0000 Uani . . . . . .
C20 C 0.41457(19) -0.02559(18) 0.29291(17) 0.0251 1.0000 Uani . . . . . .
S21 S 0.52152(5) 0.02529(5) 0.31867(4) 0.0287 1.0000 Uani . . . . . .
C22 C 0.43150(19) 0.16640(19) 0.29592(18) 0.0253 1.0000 Uani . . . . . .
C23 C 0.4195(2) 0.2215(2) 0.20213(19) 0.0305 1.0000 Uani . . . . . .
C24 C 0.3494(2) 0.3303(2) 0.17854(19) 0.0329 1.0000 Uani . . . . . .
C25 C 0.2900(2) 0.3820(2) 0.25285(19) 0.0313 1.0000 Uani . . . . . .
C26 C 0.37278(19) 0.22195(19) 0.36996(17) 0.0245 1.0000 Uani . . . . . .
C27 C 0.3478(2) -0.04654(18) 0.36679(17) 0.0245 1.0000 Uani . . . . . .
C28 C 0.0939(2) 0.13225(19) 0.44908(16) 0.0244 1.0000 Uani . . . . . .
S29 S -0.18827(5) 0.40529(5) 0.39194(5) 0.0331 1.0000 Uani . . . . . .
O30 O 0.38173(15) 0.17324(14) 0.46374(12) 0.0313 1.0000 Uani D . . . . .
O31 O 0.38303(15) -0.05240(15) 0.46082(12) 0.0321 1.0000 Uani D . . . . .
O32 O 0.19607(15) 0.10439(14) 0.50182(13) 0.0306 1.0000 Uani D . . . . .
C33 C -0.0762(3) 0.7316(2) 0.2464(2) 0.0380 1.0000 Uani . . . . . .
C34 C -0.2056(3) 0.7961(3) 0.2405(4) 0.0862 1.0000 Uani . . . . . .
C35 C -0.0189(3) 0.7986(2) 0.2879(3) 0.0519 1.0000 Uani . . . . . .
C36 C -0.0331(5) 0.7143(3) 0.1456(3) 0.0858 1.0000 Uani . . . . . .
C37 C -0.2360(2) 0.2218(2) 0.29057(19) 0.0319 1.0000 Uani . . . . . .
C38 C -0.3412(2) 0.2698(2) 0.3501(2) 0.0398 1.0000 Uani . . . . . .
C39 C -0.2401(3) 0.3018(3) 0.1990(2) 0.0457 1.0000 Uani . . . . . .
C40 C -0.2445(3) 0.1221(2) 0.2567(2) 0.0436 1.0000 Uani . . . . . .
C41 C 0.2702(3) -0.0721(2) 0.07008(19) 0.0395 1.0000 Uani . . . . . .
C42 C 0.2742(4) -0.1861(3) 0.0712(3) 0.0680 1.0000 Uani . . . . . .
C43 C 0.1483(4) 0.0075(4) 0.0352(3) 0.0790 1.0000 Uani . . . . . .
C44 C 0.3544(4) -0.0525(4) -0.0009(2) 0.0706 1.0000 Uani . . . . . .
C45 C 0.3414(3) 0.3882(3) 0.0746(2) 0.0447 1.0000 Uani . . . . . .
C46 C 0.3003(4) 0.3311(4) 0.0045(2) 0.0632 1.0000 Uani . . . . . .
C47 C 0.2598(4) 0.5065(3) 0.0627(3) 0.0717 1.0000 Uani . . . . . .
C48 C 0.4620(3) 0.3825(3) 0.0482(3) 0.0623 1.0000 Uani . . . . . .
C901 C 0.5549(4) 0.3312(4) 0.6776(3) 0.0553 0.756(4) Uani D U P 1 1 .
Cl902 Cl 0.45890(15) 0.32278(16) 0.59489(18) 0.0802 0.756(4) Uani D U P 1 1 .
Cl903 Cl 0.4884(3) 0.4243(2) 0.75330(16) 0.1465 0.756(4) Uani D U P 1 1 .
Cl904 Cl 0.66490(17) 0.35916(17) 0.6154(2) 0.1125 0.756(4) Uani D U P 1 1 .
C911 C 0.4839(8) 0.4204(9) 0.6641(6) 0.0688 0.244(4) Uani D U P 1 2 .
Cl912 Cl 0.4904(9) 0.3594(8) 0.5638(5) 0.1207 0.244(4) Uani D U P 1 2 .
Cl913 Cl 0.4445(4) 0.3547(6) 0.7660(5) 0.0989 0.244(4) Uani D U P 1 2 .
Cl914 Cl 0.6171(6) 0.4196(6) 0.6877(6) 0.1201 0.244(4) Uani D U P 1 2 .
C905 C 0.1255(3) 0.2248(3) 0.1998(2) 0.0526 1.0000 Uani . . . . . .
C906 C 0.0418(5) 0.3416(7) 0.1582(5) 0.1076 1.0000 Uani . . . . . .
N907 N -0.0109(4) 0.4250(4) 0.1129(6) 0.1360 1.0000 Uani . . . . . .
H21 H 0.2674 0.4418 0.4409 0.0304 1.0000 Uiso R . . . . .
H22 H 0.2362 0.3414 0.4836 0.0301 1.0000 Uiso R . . . . .
H41 H 0.1230 0.5957 0.3356 0.0317 1.0000 Uiso R . . . . .
H61 H -0.2001 0.6081 0.2964 0.0348 1.0000 Uiso R . . . . .
H131 H -0.0558 0.0330 0.3374 0.0282 1.0000 Uiso R . . . . .
H152 H 0.1948 -0.0823 0.4819 0.0289 1.0000 Uiso R . . . . .
H151 H 0.1200 -0.1054 0.4019 0.0276 1.0000 Uiso R . . . . .
H171 H 0.1592 -0.0782 0.2304 0.0311 1.0000 Uiso R . . . . .
H191 H 0.4383 -0.0227 0.1525 0.0329 1.0000 Uiso R . . . . .
H231 H 0.4615 0.1834 0.1547 0.0351 1.0000 Uiso R . . . . .
H251 H 0.2449 0.4561 0.2396 0.0350 1.0000 Uiso R . . . . .
H342 H -0.2223 0.8666 0.2042 0.1269 1.0000 Uiso R . . . . .
H341 H -0.2318 0.8043 0.3055 0.1272 1.0000 Uiso R . . . . .
H343 H -0.2452 0.7608 0.2080 0.1274 1.0000 Uiso R . . . . .
H351 H -0.0375 0.8664 0.2489 0.0761 1.0000 Uiso R . . . . .
H352 H -0.0440 0.8087 0.3514 0.0758 1.0000 Uiso R . . . . .
H353 H 0.0625 0.7619 0.2916 0.0763 1.0000 Uiso R . . . . .
H361 H -0.0417 0.7823 0.1066 0.1195 1.0000 Uiso R . . . . .
H362 H 0.0480 0.6663 0.1503 0.1200 1.0000 Uiso R . . . . .
H363 H -0.0767 0.6830 0.1138 0.1198 1.0000 Uiso R . . . . .
H381 H -0.4091 0.2861 0.3108 0.0569 1.0000 Uiso R . . . . .
H382 H -0.3422 0.3363 0.3668 0.0570 1.0000 Uiso R . . . . .
H383 H -0.3383 0.2209 0.4062 0.0566 1.0000 Uiso R . . . . .
H391 H -0.3078 0.3184 0.1595 0.0667 1.0000 Uiso R . . . . .
H393 H -0.2344 0.3655 0.2156 0.0664 1.0000 Uiso R . . . . .
H392 H -0.1758 0.2684 0.1632 0.0676 1.0000 Uiso R . . . . .
H401 H -0.3184 0.1448 0.2223 0.0648 1.0000 Uiso R . . . . .
H403 H -0.2395 0.0674 0.3112 0.0648 1.0000 Uiso R . . . . .
H402 H -0.1857 0.0922 0.2139 0.0642 1.0000 Uiso R . . . . .
H421 H 0.2677 -0.2000 0.0055 0.0989 1.0000 Uiso R . . . . .
H423 H 0.3466 -0.2372 0.1015 0.0993 1.0000 Uiso R . . . . .
H422 H 0.2122 -0.1960 0.1079 0.0992 1.0000 Uiso R . . . . .
H431 H 0.1283 -0.0081 -0.0254 0.1277 1.0000 Uiso R . . . . .
H433 H 0.1424 0.0814 0.0295 0.1281 1.0000 Uiso R . . . . .
H432 H 0.0973 -0.0038 0.0828 0.1277 1.0000 Uiso R . . . . .
H441 H 0.3388 -0.0683 -0.0629 0.1037 1.0000 Uiso R . . . . .
H443 H 0.4315 -0.0999 0.0228 0.1039 1.0000 Uiso R . . . . .
H442 H 0.3456 0.0215 -0.0061 0.1040 1.0000 Uiso R . . . . .
H462 H 0.2879 0.3718 -0.0597 0.0952 1.0000 Uiso R . . . . .
H461 H 0.3585 0.2592 0.0031 0.0947 1.0000 Uiso R . . . . .
H463 H 0.2282 0.3250 0.0217 0.0949 1.0000 Uiso R . . . . .
H471 H 0.2689 0.5425 0.0004 0.1098 1.0000 Uiso R . . . . .
H472 H 0.2789 0.5398 0.1146 0.1098 1.0000 Uiso R . . . . .
H473 H 0.1820 0.5119 0.0662 0.1100 1.0000 Uiso R . . . . .
H481 H 0.4539 0.4224 -0.0150 0.0919 1.0000 Uiso R . . . . .
H482 H 0.4902 0.4166 0.0928 0.0920 1.0000 Uiso R . . . . .
H483 H 0.5144 0.3093 0.0488 0.0918 1.0000 Uiso R . . . . .
H9051 H 0.0813 0.1808 0.2090 0.0809 1.0000 Uiso R . . . . .
H9053 H 0.1640 0.2244 0.2587 0.0805 1.0000 Uiso R . . . . .
H9052 H 0.1776 0.2006 0.1538 0.0798 1.0000 Uiso R . . . . .
H321 H 0.211(3) 0.156(2) 0.502(3) 0.046(2) 1.0000 Uiso D . . . . .
H311 H 0.330(2) -0.010(2) 0.483(3) 0.048(2) 1.0000 Uiso D . . . . .
H301 H 0.437(2) 0.116(2) 0.468(3) 0.049(2) 1.0000 Uiso D . . . . .
H9011 H 0.5896 0.2623 0.7164 0.0649 0.756(4) Uiso R . P 1 1 .
H9111 H 0.4305 0.4933 0.6507 0.0784 0.244(4) Uiso R . P 1 2 .

loop_
_atom_site_aniso_label
_atom_site_aniso_U_11
_atom_site_aniso_U_22
_atom_site_aniso_U_33
_atom_site_aniso_U_23
_atom_site_aniso_U_13
_atom_site_aniso_U_12
C1 0.0211(11) 0.0283(12) 0.0307(12) -0.0065(10) -0.0032(9) -0.0119(9)
C2 0.0241(12) 0.0259(12) 0.0307(12) -0.0068(9) -0.0046(9) -0.0100(10)
C3 0.0246(12) 0.0251(11) 0.0270(11) -0.0108(9) -0.0008(9) -0.0086(9)
C4 0.0279(12) 0.0238(11) 0.0348(13) -0.0080(10) -0.0010(10) -0.0111(10)
C5 0.0309(13) 0.0226(11) 0.0335(13) -0.0083(10) -0.0015(10) -0.0081(10)
C6 0.0243(12) 0.0258(12) 0.0389(14) -0.0080(10) -0.0040(10) -0.0055(10)
C7 0.0236(11) 0.0244(11) 0.0340(13) -0.0093(10) 0.0009(9) -0.0085(9)
C8 0.0262(12) 0.0208(11) 0.0258(11) -0.0073(9) -0.0007(9) -0.0080(9)
O9 0.0299(9) 0.0234(8) 0.0287(8) -0.0041(7) -0.0049(7) -0.0108(7)
C10 0.0263(11) 0.0257(11) 0.0235(11) -0.0059(9) 0.0020(9) -0.0134(10)
C11 0.0232(11) 0.0238(11) 0.0272(11) -0.0028(9) 0.0029(9) -0.0097(9)
C12 0.0228(11) 0.0291(12) 0.0262(11) -0.0024(9) 0.0029(9) -0.0144(10)
C13 0.0266(12) 0.0259(11) 0.0268(11) -0.0047(9) 0.0061(9) -0.0157(10)
C14 0.0238(11) 0.0235(11) 0.0244(11) -0.0016(9) 0.0057(9) -0.0111(9)
C15 0.0261(12) 0.0219(11) 0.0292(12) -0.0020(9) 0.0049(9) -0.0101(9)
C16 0.0245(11) 0.0186(10) 0.0286(12) -0.0020(9) 0.0024(9) -0.0066(9)
C17 0.0230(11) 0.0245(11) 0.0299(12) -0.0046(9) -0.0013(9) -0.0075(9)
C18 0.0307(12) 0.0267(12) 0.0263(12) -0.0044(9) -0.0008(10) -0.0088(10)
C19 0.0283(12) 0.0293(12) 0.0274(12) -0.0044(10) 0.0053(9) -0.0102(10)
C20 0.0198(11) 0.0227(11) 0.0299(12) -0.0042(9) 0.0007(9) -0.0050(9)
S21 0.0171(3) 0.0294(3) 0.0378(3) -0.0074(2) 0.0003(2) -0.0064(2)
C22 0.0173(10) 0.0278(12) 0.0324(12) -0.0052(9) 0.0004(9) -0.0103(9)
C23 0.0252(12) 0.0370(13) 0.0323(13) -0.0082(10) 0.0047(10) -0.0144(10)
C24 0.0298(13) 0.0367(14) 0.0322(13) -0.0017(11) 0.0014(10) -0.0141(11)
C25 0.0288(12) 0.0281(12) 0.0351(13) -0.0017(10) -0.0006(10) -0.0100(10)
C26 0.0178(10) 0.0292(12) 0.0286(12) -0.0045(9) -0.0028(9) -0.0114(9)
C27 0.0230(11) 0.0224(11) 0.0242(11) -0.0028(9) -0.0002(9) -0.0049(9)
C28 0.0220(11) 0.0278(12) 0.0235(11) -0.0024(9) 0.0012(9) -0.0104(9)
S29 0.0202(3) 0.0262(3) 0.0526(4) -0.0086(3) 0.0020(3) -0.0075(2)
O30 0.0272(9) 0.0318(9) 0.0280(9) -0.0020(7) -0.0033(7) -0.0049(7)
O31 0.0275(9) 0.0400(10) 0.0232(8) -0.0040(7) -0.0013(7) -0.0074(8)
O32 0.0280(9) 0.0275(9) 0.0344(9) -0.0047(7) -0.0073(7) -0.0086(7)
C33 0.0413(15) 0.0242(12) 0.0441(15) -0.0019(11) -0.0085(12) -0.0091(11)
C34 0.046(2) 0.0305(17) 0.163(5) 0.023(2) -0.022(2) -0.0067(15)
C35 0.065(2) 0.0316(15) 0.062(2) 0.0024(14) -0.0092(16) -0.0250(15)
C36 0.159(5) 0.0383(19) 0.0409(19) 0.0038(15) -0.001(2) -0.021(2)
C37 0.0284(13) 0.0325(13) 0.0380(14) -0.0014(11) -0.0055(10) -0.0166(11)
C38 0.0223(12) 0.0392(15) 0.0572(18) -0.0024(13) -0.0042(12) -0.0130(11)
C39 0.0480(17) 0.0523(18) 0.0385(15) 0.0065(13) -0.0129(13) -0.0257(15)
C40 0.0363(15) 0.0453(16) 0.0558(18) -0.0121(14) -0.0096(13) -0.0214(13)
C41 0.0465(16) 0.0477(16) 0.0255(13) -0.0078(11) -0.0015(11) -0.0187(13)
C42 0.107(3) 0.067(2) 0.0452(19) -0.0246(17) 0.004(2) -0.045(2)
C43 0.065(2) 0.105(3) 0.0408(19) -0.010(2) -0.0233(18) -0.005(2)
C44 0.092(3) 0.115(4) 0.0302(16) -0.0222(19) 0.0134(17) -0.064(3)
C45 0.0497(17) 0.0485(17) 0.0319(14) 0.0027(12) 0.0044(12) -0.0177(14)
C46 0.073(2) 0.085(3) 0.0347(17) 0.0002(17) -0.0057(16) -0.037(2)
C47 0.092(3) 0.055(2) 0.0451(19) 0.0157(16) 0.0062(19) -0.011(2)
C48 0.064(2) 0.076(3) 0.0499(19) 0.0061(17) 0.0115(17) -0.036(2)
C901 0.053(2) 0.047(2) 0.064(2) -0.0097(18) -0.0147(19) -0.0162(17)
Cl902 0.0589(9) 0.0788(11) 0.0994(15) -0.0177(9) -0.0283(8) -0.0214(7)
Cl903 0.175(3) 0.1000(16) 0.0844(13) -0.0476(12) -0.0339(15) 0.0470(17)
Cl904 0.0822(12) 0.0935(13) 0.174(2) 0.0060(14) 0.0037(12) -0.0564(10)
C911 0.064(3) 0.060(3) 0.074(3) -0.007(3) -0.013(3) -0.015(2)
Cl912 0.136(6) 0.145(6) 0.076(4) -0.032(4) -0.023(4) -0.043(5)
Cl913 0.053(2) 0.108(4) 0.106(4) 0.001(3) 0.009(2) -0.004(3)
Cl914 0.114(4) 0.124(5) 0.159(6) -0.005(4) -0.007(4) -0.090(4)
C905 0.067(2) 0.0509(18) 0.0475(18) 0.0001(14) 0.0165(16) -0.0332(17)
C906 0.084(4) 0.171(7) 0.094(4) -0.029(4) 0.016(3) -0.076(4)
N907 0.071(3) 0.064(3) 0.231(7) 0.052(4) -0.016(4) -0.006(2)

loop_
_atom_type_symbol
_atom_type_scat_dispersion_real
_atom_type_scat_dispersion_imag
_atom_type_scat_Cromer_Mann_a1
_atom_type_scat_Cromer_Mann_b1
_atom_type_scat_Cromer_Mann_a2
_atom_type_scat_Cromer_Mann_b2
_atom_type_scat_Cromer_Mann_a3
_atom_type_scat_Cromer_Mann_b3
_atom_type_scat_Cromer_Mann_a4
_atom_type_scat_Cromer_Mann_b4
_atom_type_scat_Cromer_Mann_c
_atom_type_scat_source
C 0.0181 0.0091 2.3100 20.8439 1.0200 10.2075 1.5886 0.5687 0.8650 51.6512 0.2156 'International Tables Vol C 4.2.6.8 and 6.1.1.4'
H 0.0000 0.0000 0.4930 10.5109 0.3229 26.1257 0.1402 3.1424 0.0408 57.7998 0.0030 'International Tables Vol C 4.2.6.8 and 6.1.1.4'
N 0.0311 0.0180 12.2126 0.0057 3.1322 9.8933 2.0125 28.9975 1.1663 0.5826 -11.5290 'International Tables Vol C 4.2.6.8 and 6.1.1.4'
O 0.0492 0.0322 3.0485 13.2771 2.2868 5.7011 1.5463 0.3239 0.8670 32.9089 0.2508 'International Tables Vol C 4.2.6.8 and 6.1.1.4'
S 0.3331 0.5567 6.9053 1.4679 5.2034 22.2151 1.4379 0.2536 1.5863 56.1720 0.8669 'International Tables Vol C 4.2.6.8 and 6.1.1.4'
Cl 0.3639 0.7018 11.4604 0.0104 7.1964 1.1662 6.2556 18.5194 1.6455 47.7784 -9.5574 'International Tables Vol C 4.2.6.8 and 6.1.1.4'

loop_
_geom_angle_atom_site_label_1
_geom_angle_site_symmetry_1
_geom_angle_atom_site_label_2
_geom_angle_site_symmetry_2
_geom_angle_atom_site_label_3
_geom_angle_site_symmetry_3
_geom_angle
_geom_angle_publ_flag
C2 . C1 . C25 . 120.3(2) yes
C2 . C1 . C26 . 121.2(2) yes
C25 . C1 . C26 . 118.6(2) yes
C1 . C2 . C3 . 112.36(19) yes
C1 . C2 . H21 . 108.8 no
C3 . C2 . H21 . 109.1 no
C1 . C2 . H22 . 108.8 no
C3 . C2 . H22 . 107.3 no
H21 . C2 . H22 . 110.5 no
C2 . C3 . C4 . 120.6(2) yes
C2 . C3 . C8 . 122.0(2) yes
C4 . C3 . C8 . 117.3(2) yes
C3 . C4 . C5 . 123.2(2) yes
C3 . C4 . H41 . 119.9 no
C5 . C4 . H41 . 116.8 no
C4 . C5 . C6 . 117.5(2) yes
C4 . C5 . C33 . 120.9(2) yes
C6 . C5 . C33 . 121.4(2) yes
C5 . C6 . C7 . 120.4(2) yes
C5 . C6 . H61 . 120.3 no
C7 . C6 . H61 . 119.3 no
C6 . C7 . C8 . 120.4(2) yes
C6 . C7 . S29 . 119.97(19) yes
C8 . C7 . S29 . 119.62(19) yes
C3 . C8 . C7 . 121.0(2) yes
C3 . C8 . O9 . 118.9(2) yes
C7 . C8 . O9 . 120.0(2) yes
C8 . O9 . C10 . 116.60(17) yes
O9 . C10 . C11 . 123.3(2) yes
O9 . C10 . C28 . 114.9(2) yes
C11 . C10 . C28 . 121.9(2) yes
C10 . C11 . C12 . 119.5(2) yes
C10 . C11 . S29 . 115.86(18) yes
C12 . C11 . S29 . 124.57(18) yes
C11 . C12 . C13 . 116.4(2) yes
C11 . C12 . C37 . 123.1(2) yes
C13 . C12 . C37 . 120.5(2) yes
C12 . C13 . C14 . 124.4(2) yes
C12 . C13 . H131 . 118.8 no
C14 . C13 . H131 . 116.8 no
C13 . C14 . C15 . 121.9(2) yes
C13 . C14 . C28 . 117.4(2) yes
C15 . C14 . C28 . 120.4(2) yes
C14 . C15 . C16 . 109.50(18) yes
C14 . C15 . H152 . 108.0 no
C16 . C15 . H152 . 110.0 no
C14 . C15 . H151 . 108.2 no
C16 . C15 . H151 . 109.2 no
H152 . C15 . H151 . 112.0 no
C15 . C16 . C17 . 119.8(2) yes
C15 . C16 . C27 . 121.5(2) yes
C17 . C16 . C27 . 118.5(2) yes
C16 . C17 . C18 . 123.0(2) yes
C16 . C17 . H171 . 119.4 no
C18 . C17 . H171 . 117.7 no
C17 . C18 . C19 . 116.9(2) yes
C17 . C18 . C41 . 120.1(2) yes
C19 . C18 . C41 . 122.9(2) yes
C18 . C19 . C20 . 121.4(2) yes
C18 . C19 . H191 . 121.2 no
C20 . C19 . H191 . 117.4 no
C19 . C20 . S21 . 119.92(18) yes
C19 . C20 . C27 . 120.2(2) yes
S21 . C20 . C27 . 119.61(18) yes
C20 . S21 . C22 . 97.83(10) yes
S21 . C22 . C23 . 118.60(19) yes
S21 . C22 . C26 . 121.79(18) yes
C23 . C22 . C26 . 119.6(2) yes
C22 . C23 . C24 . 121.9(2) yes
C22 . C23 . H231 . 117.9 no
C24 . C23 . H231 . 120.1 no
C23 . C24 . C25 . 117.0(2) yes
C23 . C24 . C45 . 120.0(2) yes
C25 . C24 . C45 . 123.0(2) yes
C1 . C25 . C24 . 123.1(2) yes
C1 . C25 . H251 . 118.1 no
C24 . C25 . H251 . 118.7 no
C22 . C26 . C1 . 119.8(2) yes
C22 . C26 . O30 . 122.7(2) yes
C1 . C26 . O30 . 117.6(2) yes
C16 . C27 . C20 . 119.3(2) yes
C16 . C27 . O31 . 122.0(2) yes
C20 . C27 . O31 . 118.7(2) yes
C14 . C28 . C10 . 120.2(2) yes
C14 . C28 . O32 . 120.3(2) yes
C10 . C28 . O32 . 119.5(2) yes
C11 . S29 . C7 . 98.40(11) yes
C26 . O30 . H301 . 107(3) no
C27 . O31 . H311 . 105(3) no
C28 . O32 . H321 . 110(3) no
C5 . C33 . C34 . 111.9(3) yes
C5 . C33 . C35 . 111.5(2) yes
C34 . C33 . C35 . 107.3(3) yes
C5 . C33 . C36 . 107.6(2) yes
C34 . C33 . C36 . 110.5(4) yes
C35 . C33 . C36 . 108.0(3) yes
C33 . C34 . H342 . 109.3 no
C33 . C34 . H341 . 109.3 no
H342 . C34 . H341 . 108.7 no
C33 . C34 . H343 . 110.4 no
H342 . C34 . H343 . 108.5 no
H341 . C34 . H343 . 110.7 no
C33 . C35 . H351 . 111.6 no
C33 . C35 . H352 . 108.8 no
H351 . C35 . H352 . 109.5 no
C33 . C35 . H353 . 110.2 no
H351 . C35 . H353 . 107.9 no
H352 . C35 . H353 . 108.8 no
C33 . C36 . H361 . 110.8 no
C33 . C36 . H362 . 110.1 no
H361 . C36 . H362 . 108.6 no
C33 . C36 . H363 . 109.7 no
H361 . C36 . H363 . 108.5 no
H362 . C36 . H363 . 109.1 no
C12 . C37 . C38 . 111.9(2) yes
C12 . C37 . C39 . 108.7(2) yes
C38 . C37 . C39 . 110.8(2) yes
C12 . C37 . C40 . 111.5(2) yes
C38 . C37 . C40 . 106.7(2) yes
C39 . C37 . C40 . 107.2(2) yes
C37 . C38 . H381 . 108.7 no
C37 . C38 . H382 . 108.4 no
H381 . C38 . H382 . 107.7 no
C37 . C38 . H383 . 110.6 no
H381 . C38 . H383 . 110.5 no
H382 . C38 . H383 . 110.8 no
C37 . C39 . H391 . 110.5 no
C37 . C39 . H393 . 111.0 no
H391 . C39 . H393 . 111.5 no
C37 . C39 . H392 . 108.2 no
H391 . C39 . H392 . 108.0 no
H393 . C39 . H392 . 107.5 no
C37 . C40 . H401 . 107.8 no
C37 . C40 . H403 . 111.2 no
H401 . C40 . H403 . 108.6 no
C37 . C40 . H402 . 111.2 no
H401 . C40 . H402 . 108.5 no
H403 . C40 . H402 . 109.4 no
C18 . C41 . C42 . 109.1(2) yes
C18 . C41 . C43 . 109.4(3) yes
C42 . C41 . C43 . 107.9(3) yes
C18 . C41 . C44 . 112.2(2) yes
C42 . C41 . C44 . 109.5(3) yes
C43 . C41 . C44 . 108.6(3) yes
C41 . C42 . H421 . 110.5 no
C41 . C42 . H423 . 109.0 no
H421 . C42 . H423 . 108.6 no
C41 . C42 . H422 . 110.6 no
H421 . C42 . H422 . 109.4 no
H423 . C42 . H422 . 108.6 no
C41 . C43 . H431 . 109.0 no
C41 . C43 . H433 . 111.2 no
H431 . C43 . H433 . 111.2 no
C41 . C43 . H432 . 107.1 no
H431 . C43 . H432 . 109.3 no
H433 . C43 . H432 . 109.1 no
C41 . C44 . H441 . 109.4 no
C41 . C44 . H443 . 108.7 no
H441 . C44 . H443 . 109.2 no
C41 . C44 . H442 . 108.9 no
H441 . C44 . H442 . 110.3 no
H443 . C44 . H442 . 110.4 no
C24 . C45 . C46 . 109.7(3) yes
C24 . C45 . C47 . 112.4(3) yes
C46 . C45 . C47 . 109.2(3) yes
C24 . C45 . C48 . 108.6(3) yes
C46 . C45 . C48 . 108.5(3) yes
C47 . C45 . C48 . 108.4(3) yes
C45 . C46 . H462 . 109.5 no
C45 . C46 . H461 . 110.0 no
H462 . C46 . H461 . 108.7 no
C45 . C46 . H463 . 112.5 no
H462 . C46 . H463 . 107.2 no
H461 . C46 . H463 . 109.0 no
C45 . C47 . H471 . 109.2 no
C45 . C47 . H472 . 108.8 no
H471 . C47 . H472 . 110.0 no
C45 . C47 . H473 . 109.8 no
H471 . C47 . H473 . 109.2 no
H472 . C47 . H473 . 109.8 no
C45 . C48 . H481 . 106.9 no
C45 . C48 . H482 . 109.7 no
H481 . C48 . H482 . 108.6 no
C45 . C48 . H483 . 111.0 no
H481 . C48 . H483 . 110.0 no
H482 . C48 . H483 . 110.6 no
Cl902 . C901 . Cl903 . 112.4(3) yes
Cl902 . C901 . Cl904 . 109.1(3) yes
Cl903 . C901 . Cl904 . 112.0(3) yes
Cl902 . C901 . H9011 . 107.5 no
Cl903 . C901 . H9011 . 107.9 no
Cl904 . C901 . H9011 . 107.7 no
Cl912 . C911 . Cl913 . 112.8(6) yes
Cl912 . C911 . Cl914 . 107.8(6) yes
Cl913 . C911 . Cl914 . 108.8(6) yes
Cl912 . C911 . H9111 . 109.5 no
Cl913 . C911 . H9111 . 109.4 no
Cl914 . C911 . H9111 . 108.5 no
C906 . C905 . H9051 . 107.8 no
C906 . C905 . H9053 . 110.3 no
H9051 . C905 . H9053 . 111.9 no
C906 . C905 . H9052 . 107.2 no
H9051 . C905 . H9052 . 108.8 no
H9053 . C905 . H9052 . 110.6 no
C905 . C906 . N907 . 168.4(7) yes

loop_
_geom_bond_atom_site_label_1
_geom_bond_site_symmetry_1
_geom_bond_atom_site_label_2
_geom_bond_site_symmetry_2
_geom_bond_distance
_geom_bond_publ_flag
C1 . C2 . 1.529(3) yes
C1 . C25 . 1.395(4) yes
C1 . C26 . 1.392(3) yes
C2 . C3 . 1.513(3) yes
C2 . H21 . 0.969 no
C2 . H22 . 0.971 no
C3 . C4 . 1.394(3) yes
C3 . C8 . 1.388(3) yes
C4 . C5 . 1.396(3) yes
C4 . H41 . 0.951 no
C5 . C6 . 1.390(4) yes
C5 . C33 . 1.532(4) yes
C6 . C7 . 1.394(4) yes
C6 . H61 . 0.965 no
C7 . C8 . 1.380(3) yes
C7 . S29 . 1.764(2) yes
C8 . O9 . 1.393(3) yes
O9 . C10 . 1.388(3) yes
C10 . C11 . 1.392(3) yes
C10 . C28 . 1.383(3) yes
C11 . C12 . 1.415(3) yes
C11 . S29 . 1.779(2) yes
C12 . C13 . 1.401(3) yes
C12 . C37 . 1.539(3) yes
C13 . C14 . 1.389(3) yes
C13 . H131 . 0.947 no
C14 . C15 . 1.518(3) yes
C14 . C28 . 1.389(3) yes
C15 . C16 . 1.522(3) yes
C15 . H152 . 0.973 no
C15 . H151 . 0.958 no
C16 . C17 . 1.391(3) yes
C16 . C27 . 1.400(3) yes
C17 . C18 . 1.395(4) yes
C17 . H171 . 0.926 no
C18 . C19 . 1.395(4) yes
C18 . C41 . 1.536(3) yes
C19 . C20 . 1.391(3) yes
C19 . H191 . 0.911 no
C20 . S21 . 1.789(2) yes
C20 . C27 . 1.396(3) yes
S21 . C22 . 1.794(2) yes
C22 . C23 . 1.391(4) yes
C22 . C26 . 1.407(3) yes
C23 . C24 . 1.390(4) yes
C23 . H231 . 0.934 no
C24 . C25 . 1.391(4) yes
C24 . C45 . 1.533(4) yes
C25 . H251 . 0.936 no
C26 . O30 . 1.365(3) yes
C27 . O31 . 1.370(3) yes
C28 . O32 . 1.375(3) yes
O30 . H301 . 0.812(19) no
O31 . H311 . 0.792(19) no
O32 . H321 . 0.795(19) no
C33 . C34 . 1.520(5) yes
C33 . C35 . 1.527(4) yes
C33 . C36 . 1.527(5) yes
C34 . H342 . 0.961 no
C34 . H341 . 0.973 no
C34 . H343 . 0.965 no
C35 . H351 . 0.944 no
C35 . H352 . 0.952 no
C35 . H353 . 0.949 no
C36 . H361 . 0.970 no
C36 . H362 . 0.974 no
C36 . H363 . 0.955 no
C37 . C38 . 1.535(4) yes
C37 . C39 . 1.543(4) yes
C37 . C40 . 1.536(4) yes
C38 . H381 . 0.949 no
C38 . H382 . 0.960 no
C38 . H383 . 0.943 no
C39 . H391 . 0.947 no
C39 . H393 . 0.955 no
C39 . H392 . 0.945 no
C40 . H401 . 0.964 no
C40 . H403 . 0.969 no
C40 . H402 . 0.952 no
C41 . C42 . 1.526(5) yes
C41 . C43 . 1.530(5) yes
C41 . C44 . 1.520(5) yes
C42 . H421 . 0.975 no
C42 . H423 . 0.961 no
C42 . H422 . 0.974 no
C43 . H431 . 0.958 no
C43 . H433 . 0.968 no
C43 . H432 . 0.959 no
C44 . H441 . 0.960 no
C44 . H443 . 0.963 no
C44 . H442 . 0.960 no
C45 . C46 . 1.534(5) yes
C45 . C47 . 1.523(5) yes
C45 . C48 . 1.537(5) yes
C46 . H462 . 0.964 no
C46 . H461 . 0.973 no
C46 . H463 . 0.968 no
C47 . H471 . 0.965 no
C47 . H472 . 0.983 no
C47 . H473 . 0.955 no
C48 . H481 . 0.951 no
C48 . H482 . 0.968 no
C48 . H483 . 0.958 no
C901 . Cl902 . 1.719(4) yes
C901 . Cl903 . 1.728(4) yes
C901 . Cl904 . 1.766(5) yes
C901 . H9011 . 0.950 no
C911 . Cl912 . 1.714(9) yes
C911 . Cl913 . 1.745(8) yes
C911 . Cl914 . 1.703(8) yes
C911 . H9111 . 0.950 no
C905 . C906 . 1.556(9) yes
C905 . H9051 . 0.956 no
C905 . H9053 . 0.956 no
C905 . H9052 . 0.919 no
C906 . N907 . 1.159(8) yes

loop_
_geom_hbond_atom_site_label_D
_geom_hbond_site_symmetry_D
_geom_hbond_atom_site_label_H
_geom_hbond_site_symmetry_H
_geom_hbond_atom_site_label_A
_geom_hbond_site_symmetry_A
_geom_hbond_angle_DHA
_geom_hbond_distance_DH
_geom_hbond_distance_HA
_geom_hbond_distance_DA
_geom_hbond_publ_flag
O32 . H321 . O30 . 127(3) 0.795(19) 2.30(3) 2.852(5) yes
O31 . H311 . O32 . 165(4) 0.792(19) 1.85(2) 2.626(5) yes
O30 . H301 . O31 2_656 135(3) 0.812(19) 2.26(3) 2.891(5) yes
